data_7041288
loop_
_publ_author_name
'Comba, Peter'
'Enders, Markus'
'Gro\&shauser, Michael'
'Hiller, Markus'
'M\"uller, Dennis'
'Wadepohl, Hubert'

_publ_section_title
;
 Solution and solid state structures and magnetism of a series of linear
 trinuclear compounds with a hexacoordinate Ln(III) and two terminal
 Ni(II) centers.
;
_journal_issue 1
_journal_name_full 'Dalton transactions (Cambridge, England : 2003)'
_journal_page_first 138
_journal_page_last 149
_journal_paper_doi 10.1039/c6dt03488h
_journal_volume 46
_journal_year 2016
_chemical_formula_moiety 'C66 H84 N6 Ni2 O12 Tm, Cl O4, 2(C H2 Cl2)'
_chemical_formula_sum 'C68 H88 Cl5 N6 Ni2 O16 Tm'
_chemical_formula_weight 1709.04
_space_group_crystal_system monoclinic
_space_group_IT_number 14
_space_group_name_Hall '-P 2ybc'
_space_group_name_H-M_alt 'P 1 21/c 1'
_symmetry_cell_setting monoclinic
_symmetry_Int_Tables_number 14
_symmetry_space_group_name_Hall '-P 2ybc'
_symmetry_space_group_name_H-M 'P 1 21/c 1'
_atom_sites_solution_hydrogens geom
_atom_sites_solution_primary iterative
_atom_sites_solution_secondary difmap
_audit_block_code co_mg71
_audit_creation_date
;
'Mon Nov 24 14:27:26 2014'
;
_audit_creation_method
;
Olex2 1.2
(compiled 2016.02.16 svn.r3265 for OlexSys, GUI svn.r5155)
;
_audit_update_record
;
2016-04-04 deposited with the CCDC.
2016-11-30 downloaded from the CCDC.
;
_cell_angle_alpha 90
_cell_angle_beta 116.335(2)
_cell_angle_gamma 90
_cell_formula_units_Z 4
_cell_length_a 20.3567(4)
_cell_length_b 23.5628(3)
_cell_length_c 18.0810(3)
_cell_measurement_reflns_used 48936
_cell_measurement_temperature 120(1)
_cell_measurement_theta_max 70.5140
_cell_measurement_theta_min 4.4520
_cell_volume 7772.7(3)
_computing_cell_refinement
;
CrysAlisPro, Agilent Technologies,
Version 1.171.37.35 (release 13-08-2014 CrysAlis171 .NET)
(compiled Aug 13 2014,18:06:01)
;
_computing_data_collection
;
CrysAlisPro, Agilent Technologies,
Version 1.171.37.35 (release 13-08-2014 CrysAlis171 .NET)
(compiled Aug 13 2014,18:06:01)
;
_computing_data_reduction
;
CrysAlisPro, Agilent Technologies,
Version 1.171.37.35 (release 13-08-2014 CrysAlis171 .NET)
(compiled Aug 13 2014,18:06:01)
;
_computing_molecular_graphics 'Olex2 (Dolomanov et al., 2009)'
_computing_publication_material 'encif (Wadepohl, 2009-15); encifer 1.5 (CCDC, 2014)'
_computing_structure_refinement 'ShelXL (Sheldrick, 2015)'
_computing_structure_solution 'SUPERFLIP (Palatinus, 2007-2009)'
_diffrn_ambient_environment 'perfluoro polyether oil / N~2~'
_diffrn_ambient_temperature 120(1)
_diffrn_detector 'CCD plate'
_diffrn_detector_area_resol_mean 7.9621
_diffrn_detector_type Eos
_diffrn_measured_fraction_theta_full 1.000
_diffrn_measured_fraction_theta_max 0.993
_diffrn_measurement_details
;
#__ type_ start__ end____ width___ exp.time_
  1 omega  -67.00   17.00   1.0000    2.0000
omega____ theta____ kappa____ phi______ frames
    -        0.0000  -57.0000   90.0000 84

#__ type_ start__ end____ width___ exp.time_
  2 omega   42.00   70.00   1.0000    2.0000
omega____ theta____ kappa____ phi______ frames
    -        0.0000   19.0000   90.0000 28

#__ type_ start__ end____ width___ exp.time_
  3 omega   39.00   68.00   1.0000    2.0000
omega____ theta____ kappa____ phi______ frames
    -        0.0000   57.0000 -180.0000 29

#__ type_ start__ end____ width___ exp.time_
  4 omega  -43.00    5.00   1.0000    2.0000
omega____ theta____ kappa____ phi______ frames
    -        0.0000   19.0000   90.0000 48

#__ type_ start__ end____ width___ exp.time_
  5 omega  -15.00   52.00   1.0000    2.0000
omega____ theta____ kappa____ phi______ frames
    -        0.0000   57.0000  -90.0000 67

#__ type_ start__ end____ width___ exp.time_
  6 omega   16.00   41.00   1.0000    2.0000
omega____ theta____ kappa____ phi______ frames
    -        0.0000   19.0000   90.0000 25

#__ type_ start__ end____ width___ exp.time_
  7 omega  -20.00   28.00   1.0000    2.0000
omega____ theta____ kappa____ phi______ frames
    -        0.0000   57.0000 -180.0000 48

#__ type_ start__ end____ width___ exp.time_
  8 omega   77.00  124.00   1.0000    8.0000
omega____ theta____ kappa____ phi______ frames
    -       54.0000   77.0000   60.0000 47

#__ type_ start__ end____ width___ exp.time_
  9 omega   24.00   97.00   1.0000    8.0000
omega____ theta____ kappa____ phi______ frames
    -       54.0000   77.0000  150.0000 73

#__ type_ start__ end____ width___ exp.time_
 10 omega  -17.00   77.00   1.0000    8.0000
omega____ theta____ kappa____ phi______ frames
    -       54.0000  -38.0000  -90.0000 94

#__ type_ start__ end____ width___ exp.time_
 11 omega  -11.00   70.00   1.0000    8.0000
omega____ theta____ kappa____ phi______ frames
    -       54.0000  -57.0000   30.0000 81

#__ type_ start__ end____ width___ exp.time_
 12 omega   24.00   54.00   1.0000    8.0000
omega____ theta____ kappa____ phi______ frames
    -       54.0000   77.0000 -150.0000 30

#__ type_ start__ end____ width___ exp.time_
 13 omega   24.00   59.00   1.0000    8.0000
omega____ theta____ kappa____ phi______ frames
    -       54.0000   77.0000  -30.0000 35

#__ type_ start__ end____ width___ exp.time_
 14 omega   57.00   87.00   1.0000    8.0000
omega____ theta____ kappa____ phi______ frames
    -       54.0000   77.0000  120.0000 30

#__ type_ start__ end____ width___ exp.time_
 15 omega   80.00  119.00   1.0000    8.0000
omega____ theta____ kappa____ phi______ frames
    -       54.0000   77.0000  -90.0000 39

#__ type_ start__ end____ width___ exp.time_
 16 omega   24.00   59.00   1.0000    8.0000
omega____ theta____ kappa____ phi______ frames
    -       54.0000   77.0000  -90.0000 35

#__ type_ start__ end____ width___ exp.time_
 17 omega   27.00   67.00   1.0000    8.0000
omega____ theta____ kappa____ phi______ frames
    -       54.0000  -57.0000  150.0000 40

#__ type_ start__ end____ width___ exp.time_
 18 omega   24.00   50.00   1.0000    8.0000
omega____ theta____ kappa____ phi______ frames
    -       54.0000   77.0000   60.0000 26

#__ type_ start__ end____ width___ exp.time_
 19 omega   24.00  114.00   1.0000    8.0000
omega____ theta____ kappa____ phi______ frames
    -       54.0000   77.0000    0.0000 90

#__ type_ start__ end____ width___ exp.time_
 20 omega   25.00   70.00   1.0000    8.0000
omega____ theta____ kappa____ phi______ frames
    -       54.0000   77.0000 -120.0000 45

#__ type_ start__ end____ width___ exp.time_
 21 omega   73.00  112.00   1.0000    8.0000
omega____ theta____ kappa____ phi______ frames
    -       54.0000   77.0000 -120.0000 39

#__ type_ start__ end____ width___ exp.time_
 22 omega   25.00   50.00   1.0000    8.0000
omega____ theta____ kappa____ phi______ frames
    -       54.0000   77.0000  120.0000 25

#__ type_ start__ end____ width___ exp.time_
 23 omega   24.00  118.00   1.0000    8.0000
omega____ theta____ kappa____ phi______ frames
    -       54.0000   77.0000 -180.0000 94

#__ type_ start__ end____ width___ exp.time_
 24 omega   27.00   64.00   1.0000    8.0000
omega____ theta____ kappa____ phi______ frames
    -       54.0000   73.0000  -59.0078 37

#__ type_ start__ end____ width___ exp.time_
 25 omega   30.00  118.00   1.0000    8.0000
omega____ theta____ kappa____ phi______ frames
    -       54.0000 -135.0000  -37.0000 88

#__ type_ start__ end____ width___ exp.time_
 26 omega   24.00  121.00   1.0000    8.0000
omega____ theta____ kappa____ phi______ frames
    -       54.0000   77.0000   30.0000 97

#__ type_ start__ end____ width___ exp.time_
 27 omega   78.00  123.00   1.0000    8.0000
omega____ theta____ kappa____ phi______ frames
    -       54.0000   73.0000  -59.0078 45

#__ type_ start__ end____ width___ exp.time_
 28 omega    1.00   53.00   1.0000    8.0000
omega____ theta____ kappa____ phi______ frames
    -       54.0000  -99.0000 -180.0000 52

#__ type_ start__ end____ width___ exp.time_
 29 omega   24.00   56.00   1.0000    8.0000
omega____ theta____ kappa____ phi______ frames
    -       54.0000   77.0000   90.0000 32

#__ type_ start__ end____ width___ exp.time_
 30 omega   46.00  111.00   1.0000   16.0000
omega____ theta____ kappa____ phi______ frames
    -      108.0000 -111.0000    0.0000 65

#__ type_ start__ end____ width___ exp.time_
 31 omega   85.00  164.00   1.0000   16.0000
omega____ theta____ kappa____ phi______ frames
    -      108.0000   64.0000 -120.0000 79

#__ type_ start__ end____ width___ exp.time_
 32 omega  108.00  178.00   1.0000   16.0000
omega____ theta____ kappa____ phi______ frames
    -      108.0000   77.0000  -60.0000 70

#__ type_ start__ end____ width___ exp.time_
 33 omega   78.00  104.00   1.0000   16.0000
omega____ theta____ kappa____ phi______ frames
    -      108.0000   77.0000  -60.0000 26

#__ type_ start__ end____ width___ exp.time_
 34 omega  112.00  158.00   1.0000   16.0000
omega____ theta____ kappa____ phi______ frames
    -      108.0000   77.0000  150.0000 46

#__ type_ start__ end____ width___ exp.time_
 35 omega   78.00  110.00   1.0000   16.0000
omega____ theta____ kappa____ phi______ frames
    -      108.0000   77.0000  150.0000 32

#__ type_ start__ end____ width___ exp.time_
 36 omega   78.00  142.00   1.0000   16.0000
omega____ theta____ kappa____ phi______ frames
    -      108.0000   77.0000 -141.2729 64

#__ type_ start__ end____ width___ exp.time_
 37 omega   82.00  114.00   1.0000   16.0000
omega____ theta____ kappa____ phi______ frames
    -      108.0000   38.0000 -150.0000 32

#__ type_ start__ end____ width___ exp.time_
 38 omega   85.00  111.00   1.0000   16.0000
omega____ theta____ kappa____ phi______ frames
    -      108.0000   64.0000 -150.0000 26

#__ type_ start__ end____ width___ exp.time_
 39 omega   79.00  104.00   1.0000   16.0000
omega____ theta____ kappa____ phi______ frames
    -      108.0000   77.0000 -120.0000 25

#__ type_ start__ end____ width___ exp.time_
 40 omega   38.00  104.00   1.0000   16.0000
omega____ theta____ kappa____ phi______ frames
    -      108.0000  -50.0000   30.0000 66

#__ type_ start__ end____ width___ exp.time_
 41 omega   36.00  146.00   1.0000   16.0000
omega____ theta____ kappa____ phi______ frames
    -      108.0000  -92.0000   30.0000 110

#__ type_ start__ end____ width___ exp.time_
 42 omega   80.00  106.00   1.0000   16.0000
omega____ theta____ kappa____ phi______ frames
    -      108.0000   74.0000  139.3336 26

#__ type_ start__ end____ width___ exp.time_
 43 omega   79.00  173.00   1.0000   16.0000
omega____ theta____ kappa____ phi______ frames
    -      108.0000   76.0000   45.3599 94

#__ type_ start__ end____ width___ exp.time_
 44 omega   78.00  166.00   1.0000   16.0000
omega____ theta____ kappa____ phi______ frames
    -      108.0000   77.0000   90.0000 88

#__ type_ start__ end____ width___ exp.time_
 45 omega  138.00  165.00   1.0000   16.0000
omega____ theta____ kappa____ phi______ frames
    -      108.0000   76.0000   12.5155 27

#__ type_ start__ end____ width___ exp.time_
 46 omega   79.00  106.00   1.0000   16.0000
omega____ theta____ kappa____ phi______ frames
    -      108.0000   77.0000  -90.0000 27

#__ type_ start__ end____ width___ exp.time_
 47 omega   79.00  106.00   1.0000   16.0000
omega____ theta____ kappa____ phi______ frames
    -      108.0000   76.0000   12.5155 27

#__ type_ start__ end____ width___ exp.time_
 48 omega   83.00  109.00   1.0000   16.0000
omega____ theta____ kappa____ phi______ frames
    -      108.0000   69.0000  -74.4128 26

#__ type_ start__ end____ width___ exp.time_
 49 omega   86.00  111.00   1.0000   16.0000
omega____ theta____ kappa____ phi______ frames
    -      108.0000   64.0000  -30.0000 25

#__ type_ start__ end____ width___ exp.time_
 50 omega  110.00  169.00   1.0000   16.0000
omega____ theta____ kappa____ phi______ frames
    -      108.0000   77.0000 -180.0000 59

#__ type_ start__ end____ width___ exp.time_
 51 omega   78.00  106.00   1.0000   16.0000
omega____ theta____ kappa____ phi______ frames
    -      108.0000   77.0000   60.0000 28

#__ type_ start__ end____ width___ exp.time_
 52 omega   85.00  174.00   1.0000   16.0000
omega____ theta____ kappa____ phi______ frames
    -      108.0000   64.0000    0.0000 89

#__ type_ start__ end____ width___ exp.time_
 53 omega   78.00  104.00   1.0000   16.0000
omega____ theta____ kappa____ phi______ frames
    -      108.0000   77.0000    0.0000 26

#__ type_ start__ end____ width___ exp.time_
 54 omega   82.00  108.00   1.0000   16.0000
omega____ theta____ kappa____ phi______ frames
    -      108.0000   38.0000  150.0000 26

#__ type_ start__ end____ width___ exp.time_
 55 omega   78.00  104.00   1.0000   16.0000
omega____ theta____ kappa____ phi______ frames
    -      108.0000   77.0000 -180.0000 26

#__ type_ start__ end____ width___ exp.time_
 56 omega  117.00  145.00   1.0000   16.0000
omega____ theta____ kappa____ phi______ frames
    -      108.0000   72.0000   76.0675 28

#__ type_ start__ end____ width___ exp.time_
 57 omega   85.00  116.00   1.0000   16.0000
omega____ theta____ kappa____ phi______ frames
    -      108.0000   64.0000  -60.0000 31

#__ type_ start__ end____ width___ exp.time_
 58 omega   78.00  104.00   1.0000   16.0000
omega____ theta____ kappa____ phi______ frames
    -      108.0000   77.0000 -150.0000 26

#__ type_ start__ end____ width___ exp.time_
 59 omega   78.00  138.00   1.0000   16.0000
omega____ theta____ kappa____ phi______ frames
    -      108.0000   77.0000   30.0000 60

#__ type_ start__ end____ width___ exp.time_
 60 omega   70.00  113.00   1.0000   16.0000
omega____ theta____ kappa____ phi______ frames
    -      108.0000 -111.0000 -180.0000 43

#__ type_ start__ end____ width___ exp.time_
 61 omega   39.00  102.00   1.0000   16.0000
omega____ theta____ kappa____ phi______ frames
    -      108.0000  -50.0000 -150.0000 63

#__ type_ start__ end____ width___ exp.time_
 62 omega   85.00  175.00   1.0000   16.0000
omega____ theta____ kappa____ phi______ frames
    -      108.0000   64.0000  -90.0000 90

#__ type_ start__ end____ width___ exp.time_
 63 omega   36.00  124.00   1.0000   16.0000
omega____ theta____ kappa____ phi______ frames
    -      108.0000  -92.0000 -150.0000 88

#__ type_ start__ end____ width___ exp.time_
 64 omega   78.00  176.00   1.0000   16.0000
omega____ theta____ kappa____ phi______ frames
    -      108.0000   77.0000  120.0000 98

#__ type_ start__ end____ width___ exp.time_
 65 omega   81.00  115.00   1.0000   16.0000
omega____ theta____ kappa____ phi______ frames
    -      108.0000   72.0000   76.0675 34

#__ type_ start__ end____ width___ exp.time_
 66 omega   79.00  156.00   1.0000   16.0000
omega____ theta____ kappa____ phi______ frames
    -      108.0000   75.0000  -24.8508 77

#__ type_ start__ end____ width___ exp.time_
 67 omega  -21.00   69.00   1.0000    2.0000
omega____ theta____ kappa____ phi______ frames
    -        0.0000   57.0000   90.0000 90

#__ type_ start__ end____ width___ exp.time_
 68 omega  -44.00   73.00   1.0000    2.0000
omega____ theta____ kappa____ phi______ frames
    -        0.0000   19.0000  -90.0000 117

#__ type_ start__ end____ width___ exp.time_
 69 omega  -72.00   26.00   1.0000    2.0000
omega____ theta____ kappa____ phi______ frames
    -        0.0000  -38.0000  -60.0000 98

#__ type_ start__ end____ width___ exp.time_
 70 omega  -21.00   69.00   1.0000    2.0000
omega____ theta____ kappa____ phi______ frames
    -        0.0000   57.0000  -60.0000 90

#__ type_ start__ end____ width___ exp.time_
 71 omega  -73.00   44.00   1.0000    2.0000
omega____ theta____ kappa____ phi______ frames
    -        0.0000  -19.0000  -30.0000 117

#__ type_ start__ end____ width___ exp.time_
 72 omega  -18.00   80.00   1.0000    8.0000
omega____ theta____ kappa____ phi______ frames
    -       54.0000  -38.0000  150.0000 98

#__ type_ start__ end____ width___ exp.time_
 73 omega   33.00  123.00   1.0000    8.0000
omega____ theta____ kappa____ phi______ frames
    -       54.0000   57.0000  -60.0000 90

#__ type_ start__ end____ width___ exp.time_
 74 omega    1.00   96.00   1.0000    8.0000
omega____ theta____ kappa____ phi______ frames
    -       54.0000  -99.0000 -120.0000 95

#__ type_ start__ end____ width___ exp.time_
 75 omega   33.00  123.00   1.0000    8.0000
omega____ theta____ kappa____ phi______ frames
    -       54.0000   57.0000   90.0000 90

#__ type_ start__ end____ width___ exp.time_
 76 omega   24.00  124.00   1.0000    8.0000
omega____ theta____ kappa____ phi______ frames
    -       54.0000   77.0000 -180.0000 100

#__ type_ start__ end____ width___ exp.time_
 77 omega   23.00  111.00   1.0000    8.0000
omega____ theta____ kappa____ phi______ frames
    -       54.0000 -125.0000   60.0000 88

#__ type_ start__ end____ width___ exp.time_
 78 omega   23.00  111.00   1.0000    8.0000
omega____ theta____ kappa____ phi______ frames
    -       54.0000 -125.0000  120.0000 88

#__ type_ start__ end____ width___ exp.time_
 79 omega  -18.00   80.00   1.0000    8.0000
omega____ theta____ kappa____ phi______ frames
    -       54.0000  -38.0000  -30.0000 98

#__ type_ start__ end____ width___ exp.time_
 80 omega   33.00  123.00   1.0000    8.0000
omega____ theta____ kappa____ phi______ frames
    -       54.0000   57.0000 -150.0000 90

#__ type_ start__ end____ width___ exp.time_
 81 omega  -15.00   75.00   1.0000    8.0000
omega____ theta____ kappa____ phi______ frames
    -       54.0000  -57.0000  -60.0000 90

#__ type_ start__ end____ width___ exp.time_
 82 omega   24.00  124.00   1.0000    8.0000
omega____ theta____ kappa____ phi______ frames
    -       54.0000   77.0000    0.0000 100

#__ type_ start__ end____ width___ exp.time_
 83 omega  -18.00   80.00   1.0000    8.0000
omega____ theta____ kappa____ phi______ frames
    -       54.0000  -38.0000   60.0000 98

#__ type_ start__ end____ width___ exp.time_
 84 omega   24.00  124.00   1.0000    8.0000
omega____ theta____ kappa____ phi______ frames
    -       54.0000   77.0000   30.0000 100

#__ type_ start__ end____ width___ exp.time_
 85 omega   33.00  123.00   1.0000    8.0000
omega____ theta____ kappa____ phi______ frames
    -       54.0000   57.0000   30.0000 90

#__ type_ start__ end____ width___ exp.time_
 86 omega   26.00  123.00   1.0000    8.0000
omega____ theta____ kappa____ phi______ frames
    -       54.0000   73.0000  -59.0078 97

#__ type_ start__ end____ width___ exp.time_
 87 omega  -18.00   80.00   1.0000    8.0000
omega____ theta____ kappa____ phi______ frames
    -       54.0000  -38.0000 -150.0000 98

#__ type_ start__ end____ width___ exp.time_
 88 omega   24.00  124.00   1.0000    8.0000
omega____ theta____ kappa____ phi______ frames
    -       54.0000   77.0000 -150.0000 100

#__ type_ start__ end____ width___ exp.time_
 89 omega   24.00  124.00   1.0000    8.0000
omega____ theta____ kappa____ phi______ frames
    -       54.0000   77.0000 -120.0000 100

#__ type_ start__ end____ width___ exp.time_
 90 omega   24.00  124.00   1.0000    8.0000
omega____ theta____ kappa____ phi______ frames
    -       54.0000   77.0000   90.0000 100

#__ type_ start__ end____ width___ exp.time_
 91 omega   24.00  124.00   1.0000    8.0000
omega____ theta____ kappa____ phi______ frames
    -       54.0000   77.0000  120.0000 100

#__ type_ start__ end____ width___ exp.time_
 92 omega   41.00  131.00   1.0000   16.0000
omega____ theta____ kappa____ phi______ frames
    -      108.0000  -64.0000 -150.0000 90

#__ type_ start__ end____ width___ exp.time_
 93 omega  100.00  178.00   1.0000   16.0000
omega____ theta____ kappa____ phi______ frames
    -      108.0000  111.0000  -90.0000 78

#__ type_ start__ end____ width___ exp.time_
 94 omega  100.00  178.00   1.0000   16.0000
omega____ theta____ kappa____ phi______ frames
    -      108.0000  111.0000 -180.0000 78

#__ type_ start__ end____ width___ exp.time_
 95 omega   35.00   94.00   1.0000   16.0000
omega____ theta____ kappa____ phi______ frames
    -      108.0000  -25.0000  -90.0000 59

#__ type_ start__ end____ width___ exp.time_
 96 omega   74.00  178.00   1.0000   16.0000
omega____ theta____ kappa____ phi______ frames
    -      108.0000   25.0000  -30.0000 104

#__ type_ start__ end____ width___ exp.time_
 97 omega  100.00  178.00   1.0000   16.0000
omega____ theta____ kappa____ phi______ frames
    -      108.0000  111.0000  -30.0000 78

#__ type_ start__ end____ width___ exp.time_
 98 omega   85.00  110.00   1.0000   16.0000
omega____ theta____ kappa____ phi______ frames
    -      108.0000   64.0000   90.0000 25

#__ type_ start__ end____ width___ exp.time_
 99 omega   86.00  178.00   1.0000   16.0000
omega____ theta____ kappa____ phi______ frames
    -      108.0000   50.0000 -150.0000 92

#__ type_ start__ end____ width___ exp.time_
100 omega   36.00  116.00   1.0000   16.0000
omega____ theta____ kappa____ phi______ frames
    -      108.0000 -111.0000  120.0000 80

#__ type_ start__ end____ width___ exp.time_
101 omega   86.00  178.00   1.0000   16.0000
omega____ theta____ kappa____ phi______ frames
    -      108.0000   50.0000    0.0000 92

#__ type_ start__ end____ width___ exp.time_
102 omega   78.00  178.00   1.0000   16.0000
omega____ theta____ kappa____ phi______ frames
    -      108.0000   77.0000  120.0000 100

;
_diffrn_measurement_device 'four-circle diffractometer'
_diffrn_measurement_device_type 'Agilent SuperNova, Dual, Cu at zero, Eos'
_diffrn_measurement_method '\w scans'
_diffrn_measurement_specimen_support 'polyimid foil'
_diffrn_orient_matrix_UB_11 0.0841708000
_diffrn_orient_matrix_UB_12 -0.0027598000
_diffrn_orient_matrix_UB_13 0.0362641000
_diffrn_orient_matrix_UB_21 -0.0067618000
_diffrn_orient_matrix_UB_22 -0.0359834000
_diffrn_orient_matrix_UB_23 -0.0741878000
_diffrn_orient_matrix_UB_31 -0.0001836000
_diffrn_orient_matrix_UB_32 0.0545105000
_diffrn_orient_matrix_UB_33 -0.0471407000
_diffrn_radiation_monochromator mirror
_diffrn_radiation_probe x-ray
_diffrn_radiation_type 'Cu K\a'
_diffrn_radiation_wavelength 1.54184
_diffrn_reflns_av_R_equivalents 0.0849
_diffrn_reflns_av_unetI/netI 0.0364
_diffrn_reflns_Laue_measured_fraction_full 1.000
_diffrn_reflns_Laue_measured_fraction_max 0.993
_diffrn_reflns_limit_h_max 24
_diffrn_reflns_limit_h_min -24
_diffrn_reflns_limit_k_max 28
_diffrn_reflns_limit_k_min -28
_diffrn_reflns_limit_l_max 22
_diffrn_reflns_limit_l_min -22
_diffrn_reflns_number 210562
_diffrn_reflns_point_group_measured_fraction_full 1.000
_diffrn_reflns_point_group_measured_fraction_max 0.993
_diffrn_reflns_theta_full 67.684
_diffrn_reflns_theta_max 71.051
_diffrn_reflns_theta_min 3.752
_diffrn_source 'microfocus X-Ray tube'
_diffrn_source_type 'Agilent SuperNova (Cu) X-ray Source'
_exptl_absorpt_coefficient_mu 4.739
_exptl_absorpt_correction_T_max 0.881
_exptl_absorpt_correction_T_min 0.603
_exptl_absorpt_correction_type gaussian
_exptl_absorpt_process_details
;
CrysAlisPro, Agilent Technologies,
Version 1.171.37.35 (release 13-08-2014 CrysAlis171 .NET)
(compiled Aug 13 2014,18:06:01)
Numerical absorption correction based on gaussian integration over
            a multifaceted crystal model
Empirical absorption correction using spherical harmonics,
 implemented in SCALE3 ABSPACK scaling algorithm.
;
_exptl_crystal_colour colourless
_exptl_crystal_colour_primary colourless
_exptl_crystal_density_diffrn 1.460
_exptl_crystal_description plate
_exptl_crystal_F_000 3504
_exptl_crystal_size_max 0.145
_exptl_crystal_size_mid 0.094
_exptl_crystal_size_min 0.027
_refine_diff_density_max 2.044
_refine_diff_density_min -2.051
_refine_diff_density_rms 0.111
_refine_ls_extinction_method none
_refine_ls_goodness_of_fit_ref 1.048
_refine_ls_hydrogen_treatment constr
_refine_ls_matrix_type full
_refine_ls_number_parameters 895
_refine_ls_number_reflns 14914
_refine_ls_number_restraints 28
_refine_ls_restrained_S_all 1.050
_refine_ls_R_factor_all 0.0654
_refine_ls_R_factor_gt 0.0552
_refine_ls_shift/su_max 0.003
_refine_ls_shift/su_mean 0.000
_refine_ls_structure_factor_coef Fsqd
_refine_ls_weighting_details 'w=1/[\s^2^(Fo^2^)+(0.0771P)^2^+24.8211P] where P=(Fo^2^+2Fc^2^)/3'
_refine_ls_weighting_scheme calc
_refine_ls_wR_factor_gt 0.1449
_refine_ls_wR_factor_ref 0.1515
_reflns_Friedel_coverage 0.000
_reflns_number_gt 12731
_reflns_number_total 14914
_reflns_threshold_expression 'I > 2\s(I)'
_cod_data_source_file c6dt03488h2.cif
_cod_data_source_block co_mg71_sq
_cod_depositor_comments 'Adding full bibliography for 7041276--7041289.cif.'
_cod_original_sg_symbol_H-M 'P 21/c'
_cod_database_code 7041288
_audit_block_refno 2225
_audit_block_usercomment 'MG428, plate, colourless'
_chemical_oxdiff_formula 'C68 H88 Cl5 N6 O16 Ni2 Tm C6H14'
_chemical_oxdiff_usercomment 'MG428, plate, colourless'
_shelx_space_group_comment
;
The symmetry employed for this shelxl refinement is uniquely defined
by the following loop, which should always be used as a source of
symmetry information in preference to the above space-group names.
They are only intended as comments.
;
_shelx_estimated_absorpt_t_max 0.884
_shelx_estimated_absorpt_t_min 0.547
_reflns_odcompleteness_completeness 99.95
_reflns_odcompleteness_iscentric 1
_reflns_odcompleteness_theta 66.97
_shelxl_version_number 2014/7
_olex2_refinement_description
;
1. Fixed Uiso
 At 1.2 times of:
  All C(H) groups, All C(H,H) groups
 At 1.5 times of:
  All C(H,H,H) groups
2. Restrained distances
 C81-Cl11 \\sim C81-Cl12 \\sim C82-Cl21 \\sim C82-Cl22
 with sigma of 0.01
 Cl11-Cl12 \\sim Cl21-Cl22
 with sigma of 0.02
 Cl1-O11 \\sim Cl1-O12 \\sim Cl1-O13 \\sim Cl1-O14
 with sigma of 0.01
 O11-O12 \\sim O11-O13 \\sim O11-O14 \\sim O12-O13 \\sim O12-O14 \\sim O13-O14
 with sigma of 0.02
3.a Secondary CH2 refined with riding coordinates:
 C101(H10A,H10B), C102(H10C,H10D), C103(H10E,H10F), C104(H10G,H10H), C105(H10I,
 H10J), C106(H10K,H10L), C107(H10M,H10N), C116(H11G,H11H), C125(H12G,H12H),
 C201(H20A,H20B), C202(H20C,H20D), C203(H20E,H20F), C204(H20G,H20H), C205(H20I,
 H20J), C206(H20K,H20L), C207(H20M,H20N), C216(H21G,H21H), C225(H22G,H22H),
 C81(H81A,H81B), C82(H82A,H82B)
3.b Aromatic/amide H refined with riding coordinates:
 C111(H111), C113(H113), C120(H120), C122(H122), C129(H129), C131(H131),
 C211(H211), C213(H213), C220(H220), C222(H222), C229(H229), C231(H231)
3.c Idealised Me refined as rotating group:
 C114(H11A,H11B,H11C), C115(H11D,H11E,H11F), C123(H12A,H12B,H12C), C124(H12D,
 H12E,H12F), C132(H13A,H13B,H13C), C133(H13D,H13E,H13F), C214(H21A,H21B,H21C),
 C215(H21D,H21E,H21F), C223(H22A,H22B,H22C), C224(H22D,H22E,H22F), C232(H23A,
 H23B,H23C), C233(H23D,H23E,H23F)
;
_olex2_submission_special_instructions 'No special instructions were received'
_cell_oxdiff_length_a 20.3578(3)
_cell_oxdiff_length_b 23.5652(2)
_cell_oxdiff_length_c 18.07915(19)
_cell_oxdiff_angle_alpha 89.9925(9)
_cell_oxdiff_angle_beta 116.3412(13)
_cell_oxdiff_angle_gamma 90.0125(10)
_cell_oxdiff_volume 7772.66(16)
_cell_oxdiff_measurement_reflns_used 48936

loop_
_symmetry_equiv_pos_as_xyz
'x, y, z'
'-x, y+1/2, -z+1/2'
'-x, -y, -z'
'x, -y-1/2, z-1/2'

loop_
_atom_site_label
_atom_site_type_symbol
_atom_site_fract_x
_atom_site_fract_y
_atom_site_fract_z
_atom_site_U_iso_or_equiv
_atom_site_adp_type
_atom_site_occupancy
_atom_site_site_symmetry_order
_atom_site_calc_flag
_atom_site_refinement_flags_posn
Tm Tm 0.72791(2) 0.58819(2) 0.29920(2) 0.02321(9) Uani 1 1 d .
Ni1 Ni 0.74508(4) 0.59895(3) 0.46984(4) 0.02304(17) Uani 1 1 d .
Ni2 Ni 0.70140(4) 0.57665(3) 0.12582(4) 0.02036(16) Uani 1 1 d .
O101 O 0.72322(18) 0.52833(14) 0.39191(18) 0.0270(7) Uani 1 1 d .
O102 O 0.6348(2) 0.44973(15) 0.2974(2) 0.0364(8) Uani 1 1 d .
O103 O 0.67209(18) 0.63637(14) 0.36011(19) 0.0283(7) Uani 1 1 d .
O104 O 0.6333(2) 0.73006(15) 0.2718(2) 0.0377(8) Uani 1 1 d .
O105 O 0.81549(17) 0.61690(13) 0.42045(19) 0.0251(6) Uani 1 1 d .
O106 O 0.92658(18) 0.59468(14) 0.3919(2) 0.0290(7) Uani 1 1 d .
O201 O 0.76266(17) 0.63475(13) 0.21418(18) 0.0254(7) Uani 1 1 d .
O202 O 0.7940(2) 0.73265(15) 0.2899(2) 0.0384(8) Uani 1 1 d .
O203 O 0.74777(17) 0.52158(13) 0.22417(18) 0.0237(6) Uani 1 1 d .
O204 O 0.86338(18) 0.46984(14) 0.33378(19) 0.0318(7) Uani 1 1 d .
O205 O 0.62981(17) 0.58795(14) 0.17656(19) 0.0264(7) Uani 1 1 d .
O206 O 0.52702(19) 0.55343(18) 0.2161(2) 0.0396(9) Uani 1 1 d .
N101 N 0.8122(2) 0.55087(17) 0.5706(2) 0.0268(8) Uani 1 1 d .
N102 N 0.6650(2) 0.58874(17) 0.5086(2) 0.0291(9) Uani 1 1 d .
N103 N 0.7795(2) 0.66708(17) 0.5504(2) 0.0286(8) Uani 1 1 d .
N201 N 0.7770(2) 0.57185(17) 0.0793(2) 0.0259(8) Uani 1 1 d .
N202 N 0.64601(19) 0.51319(16) 0.0438(2) 0.0220(7) Uani 1 1 d .
N203 N 0.6441(2) 0.63282(16) 0.0312(2) 0.0252(8) Uani 1 1 d .
C101 C 0.7664(3) 0.5293(2) 0.6106(3) 0.0334(11) Uani 1 1 d .
H10A H 0.7762 0.5523 0.6603 0.040 Uiso 1 1 calc R
H10B H 0.7800 0.4895 0.6284 0.040 Uiso 1 1 calc R
C102 C 0.6846(3) 0.5323(2) 0.5510(3) 0.0323(11) Uani 1 1 d .
H10C H 0.6723 0.5019 0.5092 0.039 Uiso 1 1 calc R
H10D H 0.6555 0.5260 0.5819 0.039 Uiso 1 1 calc R
C103 C 0.6703(3) 0.6355(2) 0.5670(3) 0.0353(11) Uani 1 1 d .
H10E H 0.6962 0.6216 0.6245 0.042 Uiso 1 1 calc R
H10F H 0.6205 0.6477 0.5570 0.042 Uiso 1 1 calc R
C104 C 0.7120(3) 0.6862(2) 0.5552(3) 0.0343(11) Uani 1 1 d .
H10G H 0.6799 0.7065 0.5038 0.041 Uiso 1 1 calc R
H10H H 0.7252 0.7129 0.6019 0.041 Uiso 1 1 calc R
C105 C 0.8365(3) 0.6474(2) 0.6323(3) 0.0362(12) Uani 1 1 d .
H10I H 0.8143 0.6430 0.6708 0.043 Uiso 1 1 calc R
H10J H 0.8758 0.6763 0.6554 0.043 Uiso 1 1 calc R
C106 C 0.8691(3) 0.5911(2) 0.6239(3) 0.0322(11) Uani 1 1 d .
H10K H 0.9041 0.5980 0.6005 0.039 Uiso 1 1 calc R
H10L H 0.8967 0.5741 0.6793 0.039 Uiso 1 1 calc R
C107 C 0.8483(3) 0.5049(2) 0.5462(3) 0.0284(10) Uani 1 1 d .
H10M H 0.8856 0.4866 0.5967 0.034 Uiso 1 1 calc R
H10N H 0.8742 0.5219 0.5164 0.034 Uiso 1 1 calc R
C108 C 0.7964(3) 0.4601(2) 0.4924(3) 0.0266(9) Uani 1 1 d .
C109 C 0.7385(2) 0.47432(19) 0.4172(3) 0.0249(9) Uani 1 1 d .
C110 C 0.6931(3) 0.4308(2) 0.3680(3) 0.0299(10) Uani 1 1 d .
C111 C 0.7087(3) 0.3743(2) 0.3915(4) 0.0375(12) Uani 1 1 d .
H111 H 0.6789 0.3452 0.3559 0.045 Uiso 1 1 calc R
C112 C 0.7668(3) 0.3597(2) 0.4658(4) 0.0399(12) Uani 1 1 d .
C113 C 0.8097(3) 0.4026(2) 0.5163(4) 0.0354(11) Uani 1 1 d .
H113 H 0.8489 0.3932 0.5681 0.043 Uiso 1 1 calc R
C114 C 0.7835(4) 0.2990(3) 0.4932(5) 0.0598(18) Uani 1 1 d .
H11A H 0.7511 0.2865 0.5171 0.090 Uiso 1 1 calc GR
H11B H 0.8346 0.2958 0.5346 0.090 Uiso 1 1 calc GR
H11C H 0.7755 0.2751 0.4456 0.090 Uiso 1 1 calc GR
C115 C 0.5850(4) 0.4084(3) 0.2453(4) 0.0487(15) Uani 1 1 d .
H11D H 0.5463 0.4273 0.1974 0.073 Uiso 1 1 calc GR
H11E H 0.5630 0.3880 0.2760 0.073 Uiso 1 1 calc GR
H11F H 0.6112 0.3816 0.2266 0.073 Uiso 1 1 calc GR
C116 C 0.5917(3) 0.5857(2) 0.4363(3) 0.0333(11) Uani 1 1 d .
H11G H 0.5548 0.5750 0.4555 0.040 Uiso 1 1 calc R
H11H H 0.5924 0.5554 0.3986 0.040 Uiso 1 1 calc R
C117 C 0.5690(3) 0.6407(2) 0.3893(3) 0.0307(10) Uani 1 1 d .
C118 C 0.6110(3) 0.6623(2) 0.3514(3) 0.0277(10) Uani 1 1 d .
C119 C 0.5883(3) 0.7132(2) 0.3056(3) 0.0319(10) Uani 1 1 d .
C120 C 0.5259(3) 0.7408(2) 0.2976(3) 0.0368(12) Uani 1 1 d .
H120 H 0.5111 0.7747 0.2660 0.044 Uiso 1 1 calc R
C121 C 0.4840(3) 0.7197(2) 0.3351(3) 0.0389(12) Uani 1 1 d .
C122 C 0.5063(3) 0.6701(2) 0.3805(3) 0.0370(12) Uani 1 1 d .
H122 H 0.4782 0.6555 0.4064 0.044 Uiso 1 1 calc R
C123 C 0.4151(3) 0.7506(3) 0.3250(4) 0.0521(16) Uani 1 1 d .
H12A H 0.4279 0.7890 0.3477 0.078 Uiso 1 1 calc GR
H12B H 0.3922 0.7299 0.3545 0.078 Uiso 1 1 calc GR
H12C H 0.3807 0.7529 0.2663 0.078 Uiso 1 1 calc GR
C124 C 0.6119(3) 0.7793(2) 0.2210(3) 0.0423(13) Uani 1 1 d .
H12D H 0.5644 0.7726 0.1736 0.063 Uiso 1 1 calc GR
H12E H 0.6488 0.7877 0.2015 0.063 Uiso 1 1 calc GR
H12F H 0.6079 0.8116 0.2530 0.063 Uiso 1 1 calc GR
C125 C 0.8078(3) 0.7133(2) 0.5157(3) 0.0339(11) Uani 1 1 d .
H12G H 0.8199 0.7466 0.5527 0.041 Uiso 1 1 calc R
H12H H 0.7684 0.7247 0.4614 0.041 Uiso 1 1 calc R
C126 C 0.8744(3) 0.6971(2) 0.5049(3) 0.0292(10) Uani 1 1 d .
C127 C 0.8732(2) 0.65137(19) 0.4549(3) 0.0249(9) Uani 1 1 d .
C128 C 0.9347(3) 0.64085(19) 0.4410(3) 0.0252(9) Uani 1 1 d .
C129 C 0.9956(3) 0.6752(2) 0.4750(3) 0.0283(10) Uani 1 1 d .
H129 H 1.0365 0.6675 0.4645 0.034 Uiso 1 1 calc R
C130 C 0.9980(3) 0.7213(2) 0.5251(3) 0.0353(11) Uani 1 1 d .
C131 C 0.9376(3) 0.7313(2) 0.5396(3) 0.0340(11) Uani 1 1 d .
H131 H 0.9390 0.7621 0.5741 0.041 Uiso 1 1 calc R
C132 C 1.0642(3) 0.7600(3) 0.5611(4) 0.0506(15) Uani 1 1 d .
H13A H 1.1075 0.7380 0.5969 0.076 Uiso 1 1 calc GR
H13B H 1.0557 0.7901 0.5934 0.076 Uiso 1 1 calc GR
H13C H 1.0721 0.7771 0.5163 0.076 Uiso 1 1 calc GR
C133 C 0.9849(3) 0.5821(2) 0.3720(3) 0.0330(11) Uani 1 1 d .
H13D H 0.9712 0.5500 0.3338 0.050 Uiso 1 1 calc GR
H13E H 1.0288 0.5725 0.4225 0.050 Uiso 1 1 calc GR
H13F H 0.9950 0.6153 0.3460 0.050 Uiso 1 1 calc GR
C201 C 0.7705(3) 0.5119(2) 0.0494(3) 0.0276(10) Uani 1 1 d .
H20A H 0.7943 0.4861 0.0972 0.033 Uiso 1 1 calc R
H20B H 0.7960 0.5079 0.0141 0.033 Uiso 1 1 calc R
C202 C 0.6901(2) 0.4953(2) 0.0002(3) 0.0255(9) Uani 1 1 d .
H20C H 0.6701 0.5134 -0.0549 0.031 Uiso 1 1 calc R
H20D H 0.6864 0.4536 -0.0078 0.031 Uiso 1 1 calc R
C203 C 0.5766(2) 0.5413(2) -0.0129(3) 0.0246(9) Uani 1 1 d .
H20E H 0.5448 0.5456 0.0152 0.030 Uiso 1 1 calc R
H20F H 0.5505 0.5171 -0.0621 0.030 Uiso 1 1 calc R
C204 C 0.5904(3) 0.5997(2) -0.0403(3) 0.0260(9) Uani 1 1 d .
H20G H 0.6095 0.5949 -0.0817 0.031 Uiso 1 1 calc R
H20H H 0.5436 0.6208 -0.0667 0.031 Uiso 1 1 calc R
C205 C 0.7033(3) 0.6582(2) 0.0145(3) 0.0299(10) Uani 1 1 d .
H20I H 0.7312 0.6859 0.0585 0.036 Uiso 1 1 calc R
H20J H 0.6809 0.6790 -0.0386 0.036 Uiso 1 1 calc R
C206 C 0.7556(3) 0.6134(2) 0.0107(3) 0.0314(11) Uani 1 1 d .
H20K H 0.7317 0.5930 -0.0426 0.038 Uiso 1 1 calc R
H20L H 0.8001 0.6322 0.0134 0.038 Uiso 1 1 calc R
C207 C 0.8523(2) 0.5815(2) 0.1464(3) 0.0279(10) Uani 1 1 d .
H20M H 0.8878 0.5747 0.1237 0.033 Uiso 1 1 calc R
H20N H 0.8620 0.5529 0.1901 0.033 Uiso 1 1 calc R
C208 C 0.8668(3) 0.6389(2) 0.1853(3) 0.0280(10) Uani 1 1 d .
C209 C 0.8223(2) 0.6612(2) 0.2193(3) 0.0258(9) Uani 1 1 d .
C210 C 0.8424(3) 0.7138(2) 0.2616(3) 0.0309(11) Uani 1 1 d .
C211 C 0.9069(3) 0.7405(2) 0.2742(3) 0.0368(12) Uani 1 1 d .
H211 H 0.9207 0.7747 0.3052 0.044 Uiso 1 1 calc R
C212 C 0.9520(3) 0.7178(2) 0.2421(3) 0.0383(12) Uani 1 1 d .
C213 C 0.9309(3) 0.6683(2) 0.1970(3) 0.0352(11) Uani 1 1 d .
H213 H 0.9605 0.6535 0.1730 0.042 Uiso 1 1 calc R
C214 C 1.0237(3) 0.7463(3) 0.2598(4) 0.0520(16) Uani 1 1 d .
H21A H 1.0142 0.7829 0.2313 0.078 Uiso 1 1 calc GR
H21B H 1.0520 0.7221 0.2402 0.078 Uiso 1 1 calc GR
H21C H 1.0517 0.7523 0.3193 0.078 Uiso 1 1 calc GR
C215 C 0.8104(4) 0.7847(2) 0.3341(4) 0.0483(15) Uani 1 1 d .
H21D H 0.8108 0.8156 0.2979 0.073 Uiso 1 1 calc GR
H21E H 0.8587 0.7821 0.3818 0.073 Uiso 1 1 calc GR
H21F H 0.7732 0.7925 0.3532 0.073 Uiso 1 1 calc GR
C216 C 0.6304(2) 0.46506(19) 0.0878(3) 0.0247(9) Uani 1 1 d .
H21G H 0.5988 0.4370 0.0465 0.030 Uiso 1 1 calc R
H21H H 0.6027 0.4798 0.1170 0.030 Uiso 1 1 calc R
C217 C 0.6987(2) 0.4354(2) 0.1495(3) 0.0255(9) Uani 1 1 d .
C218 C 0.7515(2) 0.46577(19) 0.2149(3) 0.0233(9) Uani 1 1 d .
C219 C 0.8134(2) 0.4363(2) 0.2734(3) 0.0265(9) Uani 1 1 d .
C220 C 0.8202(3) 0.3780(2) 0.2664(3) 0.0311(10) Uani 1 1 d .
H220 H 0.8619 0.3588 0.3061 0.037 Uiso 1 1 calc R
C221 C 0.7663(3) 0.3474(2) 0.2016(3) 0.0330(11) Uani 1 1 d .
C222 C 0.7064(3) 0.3767(2) 0.1434(3) 0.0301(10) Uani 1 1 d .
H222 H 0.6699 0.3566 0.0986 0.036 Uiso 1 1 calc R
C223 C 0.7742(3) 0.2843(2) 0.1958(4) 0.0453(14) Uani 1 1 d .
H22A H 0.8153 0.2763 0.1831 0.068 Uiso 1 1 calc GR
H22B H 0.7290 0.2688 0.1519 0.068 Uiso 1 1 calc GR
H22C H 0.7833 0.2666 0.2485 0.068 Uiso 1 1 calc GR
C224 C 0.9229(3) 0.4423(2) 0.3988(3) 0.0384(12) Uani 1 1 d .
H22D H 0.9533 0.4234 0.3768 0.058 Uiso 1 1 calc GR
H22E H 0.9041 0.4142 0.4245 0.058 Uiso 1 1 calc GR
H22F H 0.9525 0.4705 0.4401 0.058 Uiso 1 1 calc GR
C225 C 0.6099(3) 0.6777(2) 0.0601(3) 0.0312(10) Uani 1 1 d .
H22G H 0.5884 0.7067 0.0162 0.037 Uiso 1 1 calc R
H22H H 0.6487 0.6964 0.1090 0.037 Uiso 1 1 calc R
C226 C 0.5511(3) 0.6572(2) 0.0826(3) 0.0310(10) Uani 1 1 d .
C227 C 0.5653(2) 0.6145(2) 0.1407(3) 0.0283(10) Uani 1 1 d .
C228 C 0.5096(3) 0.5981(2) 0.1633(3) 0.0345(11) Uani 1 1 d .
C229 C 0.4438(3) 0.6271(3) 0.1318(3) 0.0466(15) Uani 1 1 d .
H229 H 0.4072 0.6163 0.1482 0.056 Uiso 1 1 calc R
C230 C 0.4301(3) 0.6715(3) 0.0769(4) 0.0541(18) Uani 1 1 d .
C231 C 0.4830(3) 0.6855(3) 0.0505(3) 0.0450(14) Uani 1 1 d .
H231 H 0.4730 0.7146 0.0104 0.054 Uiso 1 1 calc R
C232 C 0.3609(4) 0.7062(4) 0.0489(4) 0.083(3) Uani 1 1 d .
H23A H 0.3194 0.6810 0.0386 0.125 Uiso 1 1 calc GR
H23B H 0.3521 0.7264 -0.0020 0.125 Uiso 1 1 calc GR
H23C H 0.3662 0.7336 0.0919 0.125 Uiso 1 1 calc GR
C233 C 0.4726(3) 0.5353(3) 0.2401(4) 0.0518(17) Uani 1 1 d .
H23D H 0.4287 0.5233 0.1912 0.078 Uiso 1 1 calc GR
H23E H 0.4601 0.5668 0.2670 0.078 Uiso 1 1 calc GR
H23F H 0.4915 0.5034 0.2786 0.078 Uiso 1 1 calc GR
Cl1 Cl 0.30633(10) 0.45090(6) 0.21575(8) 0.0508(4) Uani 1 1 d D
O11 O 0.2582(3) 0.4138(2) 0.2311(3) 0.0692(15) Uani 1 1 d D
O12 O 0.3534(3) 0.4190(2) 0.1919(3) 0.0641(13) Uani 1 1 d D
O13 O 0.3497(3) 0.4829(2) 0.2889(3) 0.0789(17) Uani 1 1 d D
O14 O 0.2633(3) 0.4894(2) 0.1505(3) 0.0754(16) Uani 1 1 d D
Cl11 Cl 0.7196(3) 0.12580(14) 0.1631(3) 0.1603(17) Uani 1 1 d D
Cl12 Cl 0.7551(3) 0.15499(18) 0.3335(3) 0.1587(15) Uani 1 1 d D
C81 C 0.6953(7) 0.1166(6) 0.2460(5) 0.151(6) Uani 1 1 d D
H81A H 0.6444 0.1298 0.2285 0.182 Uiso 1 1 calc R
H81B H 0.6976 0.0758 0.2600 0.182 Uiso 1 1 calc R
Cl21 Cl 0.5711(4) 0.3281(2) 0.4612(4) 0.244(3) Uani 1 1 d D
Cl22 Cl 0.5035(3) 0.4316(3) 0.4139(3) 0.200(2) Uani 1 1 d D
C82 C 0.5884(7) 0.4010(4) 0.4847(12) 0.277(16) Uani 1 1 d D
H82A H 0.6297 0.4147 0.4746 0.332 Uiso 1 1 calc R
H82B H 0.5988 0.4091 0.5426 0.332 Uiso 1 1 calc R

loop_
_atom_site_aniso_label
_atom_site_aniso_U_11
_atom_site_aniso_U_22
_atom_site_aniso_U_33
_atom_site_aniso_U_23
_atom_site_aniso_U_13
_atom_site_aniso_U_12
Tm 0.02706(14) 0.02872(15) 0.01430(13) 0.00021(9) 0.00959(10) 0.00202(10)
Ni1 0.0295(4) 0.0246(4) 0.0166(4) -0.0001(3) 0.0117(3) 0.0029(3)
Ni2 0.0209(3) 0.0248(4) 0.0144(3) 0.0014(3) 0.0070(3) 0.0010(3)
O101 0.0340(17) 0.0286(17) 0.0192(15) 0.0001(13) 0.0127(13) -0.0002(14)
O102 0.0393(19) 0.037(2) 0.0268(18) -0.0038(15) 0.0092(15) -0.0106(16)
O103 0.0331(17) 0.0328(18) 0.0226(16) 0.0040(13) 0.0157(14) 0.0093(14)
O104 0.047(2) 0.036(2) 0.0351(19) 0.0114(16) 0.0222(17) 0.0110(16)
O105 0.0290(16) 0.0254(16) 0.0205(15) -0.0033(12) 0.0106(13) -0.0014(13)
O106 0.0299(16) 0.0330(18) 0.0249(16) -0.0022(14) 0.0128(14) 0.0040(14)
O201 0.0285(16) 0.0279(17) 0.0178(15) 0.0007(12) 0.0084(13) -0.0024(13)
O202 0.054(2) 0.0278(18) 0.0299(18) -0.0049(14) 0.0158(17) -0.0049(16)
O203 0.0287(16) 0.0236(16) 0.0170(14) 0.0006(12) 0.0085(13) 0.0031(12)
O204 0.0326(17) 0.0321(18) 0.0206(16) 0.0025(13) 0.0025(14) 0.0028(14)
O205 0.0242(15) 0.0345(18) 0.0209(15) 0.0032(13) 0.0103(13) 0.0051(13)
O206 0.0309(18) 0.060(2) 0.0337(19) -0.0007(17) 0.0197(16) -0.0048(17)
N101 0.035(2) 0.027(2) 0.0193(18) -0.0012(15) 0.0126(16) 0.0019(16)
N102 0.043(2) 0.027(2) 0.025(2) 0.0011(16) 0.0217(18) 0.0055(17)
N103 0.037(2) 0.029(2) 0.0226(19) -0.0006(16) 0.0152(17) 0.0028(17)
N201 0.0258(19) 0.031(2) 0.0205(18) -0.0010(16) 0.0100(16) -0.0025(16)
N202 0.0225(18) 0.0256(19) 0.0177(17) 0.0022(14) 0.0089(15) 0.0006(14)
N203 0.0293(19) 0.026(2) 0.0186(18) 0.0023(15) 0.0094(16) 0.0013(16)
C101 0.046(3) 0.037(3) 0.023(2) 0.007(2) 0.021(2) 0.007(2)
C102 0.043(3) 0.034(3) 0.029(2) 0.007(2) 0.024(2) 0.005(2)
C103 0.049(3) 0.037(3) 0.033(3) 0.001(2) 0.030(2) 0.008(2)
C104 0.049(3) 0.030(3) 0.032(3) -0.005(2) 0.025(2) 0.006(2)
C105 0.052(3) 0.037(3) 0.017(2) -0.007(2) 0.013(2) -0.001(2)
C106 0.039(3) 0.033(3) 0.017(2) -0.0019(19) 0.0052(19) 0.004(2)
C107 0.031(2) 0.025(2) 0.026(2) 0.0007(19) 0.010(2) 0.0051(19)
C108 0.030(2) 0.024(2) 0.030(2) 0.0026(19) 0.016(2) 0.0000(18)
C109 0.031(2) 0.025(2) 0.024(2) -0.0011(18) 0.0165(19) 0.0024(18)
C110 0.036(3) 0.030(2) 0.030(2) -0.002(2) 0.019(2) -0.004(2)
C111 0.040(3) 0.031(3) 0.049(3) -0.007(2) 0.027(3) -0.010(2)
C112 0.037(3) 0.029(3) 0.059(4) 0.004(2) 0.026(3) -0.003(2)
C113 0.033(2) 0.031(3) 0.043(3) 0.010(2) 0.017(2) 0.006(2)
C114 0.050(4) 0.036(3) 0.090(5) 0.006(3) 0.028(4) -0.004(3)
C115 0.054(3) 0.053(4) 0.033(3) -0.006(3) 0.015(3) -0.023(3)
C116 0.033(2) 0.033(3) 0.037(3) 0.007(2) 0.019(2) 0.005(2)
C117 0.034(2) 0.031(3) 0.029(2) 0.002(2) 0.016(2) 0.006(2)
C118 0.030(2) 0.030(2) 0.025(2) 0.0004(19) 0.0151(19) 0.0053(19)
C119 0.035(3) 0.034(3) 0.026(2) 0.002(2) 0.013(2) 0.003(2)
C120 0.040(3) 0.034(3) 0.033(3) 0.004(2) 0.013(2) 0.011(2)
C121 0.032(3) 0.043(3) 0.041(3) 0.000(2) 0.015(2) 0.010(2)
C122 0.036(3) 0.040(3) 0.039(3) 0.003(2) 0.021(2) 0.004(2)
C123 0.042(3) 0.055(4) 0.063(4) 0.011(3) 0.027(3) 0.020(3)
C124 0.062(4) 0.031(3) 0.038(3) 0.013(2) 0.026(3) 0.008(3)
C125 0.045(3) 0.027(2) 0.035(3) -0.003(2) 0.022(2) 0.001(2)
C126 0.035(2) 0.026(2) 0.026(2) -0.0003(19) 0.013(2) 0.0014(19)
C127 0.030(2) 0.023(2) 0.017(2) 0.0041(17) 0.0074(18) 0.0009(18)
C128 0.030(2) 0.026(2) 0.017(2) 0.0026(17) 0.0083(18) 0.0027(18)
C129 0.029(2) 0.028(2) 0.024(2) 0.0026(18) 0.0082(19) 0.0004(19)
C130 0.040(3) 0.029(3) 0.030(3) 0.000(2) 0.009(2) -0.007(2)
C131 0.042(3) 0.027(2) 0.029(3) -0.007(2) 0.012(2) -0.002(2)
C132 0.051(3) 0.046(3) 0.052(4) -0.012(3) 0.020(3) -0.015(3)
C133 0.033(2) 0.042(3) 0.024(2) 0.002(2) 0.012(2) 0.008(2)
C201 0.028(2) 0.033(3) 0.025(2) -0.0026(19) 0.0155(19) 0.0016(19)
C202 0.025(2) 0.031(2) 0.021(2) -0.0056(18) 0.0107(18) -0.0002(18)
C203 0.022(2) 0.032(2) 0.0141(19) -0.0026(17) 0.0031(17) 0.0024(18)
C204 0.028(2) 0.032(2) 0.013(2) 0.0013(17) 0.0054(17) 0.0030(19)
C205 0.035(2) 0.030(2) 0.022(2) 0.0072(19) 0.010(2) -0.004(2)
C206 0.031(2) 0.043(3) 0.020(2) 0.004(2) 0.0109(19) -0.006(2)
C207 0.021(2) 0.036(3) 0.023(2) 0.0003(19) 0.0073(18) -0.0012(19)
C208 0.028(2) 0.033(3) 0.018(2) 0.0065(18) 0.0048(18) -0.0030(19)
C209 0.027(2) 0.027(2) 0.017(2) 0.0051(17) 0.0038(18) -0.0029(18)
C210 0.039(3) 0.026(2) 0.017(2) 0.0071(18) 0.0028(19) -0.004(2)
C211 0.045(3) 0.029(3) 0.020(2) 0.0059(19) -0.001(2) -0.012(2)
C212 0.033(3) 0.041(3) 0.029(3) 0.010(2) 0.003(2) -0.011(2)
C213 0.029(2) 0.043(3) 0.027(2) 0.009(2) 0.007(2) -0.006(2)
C214 0.038(3) 0.057(4) 0.043(3) 0.008(3) 0.002(3) -0.020(3)
C215 0.076(4) 0.035(3) 0.036(3) -0.007(2) 0.026(3) -0.011(3)
C216 0.020(2) 0.027(2) 0.026(2) 0.0032(18) 0.0089(18) -0.0003(17)
C217 0.024(2) 0.028(2) 0.025(2) 0.0033(18) 0.0114(19) 0.0001(18)
C218 0.025(2) 0.025(2) 0.023(2) 0.0025(18) 0.0133(18) 0.0017(17)
C219 0.026(2) 0.028(2) 0.023(2) 0.0043(18) 0.0081(18) -0.0001(18)
C220 0.028(2) 0.032(3) 0.030(2) 0.004(2) 0.011(2) 0.007(2)
C221 0.033(3) 0.029(3) 0.039(3) 0.003(2) 0.017(2) 0.002(2)
C222 0.024(2) 0.029(3) 0.033(3) -0.001(2) 0.010(2) -0.0010(19)
C223 0.037(3) 0.029(3) 0.055(4) -0.002(2) 0.006(3) 0.003(2)
C224 0.035(3) 0.044(3) 0.022(2) 0.004(2) 0.000(2) 0.009(2)
C225 0.040(3) 0.025(2) 0.024(2) 0.0007(18) 0.009(2) 0.004(2)
C226 0.032(2) 0.036(3) 0.021(2) -0.0024(19) 0.0083(19) 0.012(2)
C227 0.023(2) 0.037(3) 0.021(2) -0.0076(19) 0.0065(18) 0.0035(19)
C228 0.027(2) 0.054(3) 0.022(2) -0.008(2) 0.0100(19) 0.001(2)
C229 0.026(3) 0.082(5) 0.032(3) -0.013(3) 0.013(2) 0.007(3)
C230 0.033(3) 0.086(5) 0.033(3) -0.011(3) 0.005(2) 0.030(3)
C231 0.044(3) 0.055(4) 0.029(3) -0.004(2) 0.010(2) 0.023(3)
C232 0.057(4) 0.141(8) 0.045(4) 0.004(4) 0.018(3) 0.063(5)
C233 0.035(3) 0.094(5) 0.035(3) -0.013(3) 0.023(3) -0.019(3)
Cl1 0.0866(11) 0.0474(8) 0.0297(6) -0.0036(6) 0.0358(7) -0.0128(7)
O11 0.107(4) 0.067(3) 0.051(3) -0.012(2) 0.051(3) -0.034(3)
O12 0.089(4) 0.067(3) 0.044(3) 0.001(2) 0.036(3) 0.005(3)
O13 0.116(5) 0.093(4) 0.044(3) -0.028(3) 0.051(3) -0.044(3)
O14 0.129(5) 0.063(3) 0.051(3) 0.015(2) 0.054(3) 0.025(3)
Cl11 0.236(5) 0.087(2) 0.230(5) 0.018(2) 0.168(4) 0.024(2)
Cl12 0.195(4) 0.136(3) 0.162(4) -0.021(3) 0.095(3) -0.024(3)
C81 0.147(12) 0.096(9) 0.26(2) -0.010(11) 0.137(14) -0.024(8)
Cl21 0.323(8) 0.213(5) 0.306(7) -0.103(5) 0.240(7) -0.128(5)
Cl22 0.229(6) 0.237(6) 0.180(4) 0.041(4) 0.132(4) -0.013(5)
C82 0.32(3) 0.082(10) 0.59(5) -0.029(19) 0.36(4) -0.033(14)

loop_
_atom_type_symbol
_atom_type_description
_atom_type_scat_dispersion_real
_atom_type_scat_dispersion_imag
_atom_type_scat_source
C C 0.0181 0.0091 'International Tables Vol C Tables 4.2.6.8 and 6.1.1.4'
H H 0.0000 0.0000 'International Tables Vol C Tables 4.2.6.8 and 6.1.1.4'
Cl Cl 0.3639 0.7018 'International Tables Vol C Tables 4.2.6.8 and 6.1.1.4'
N N 0.0311 0.0180 'International Tables Vol C Tables 4.2.6.8 and 6.1.1.4'
Ni Ni -3.0029 0.5091 'International Tables Vol C Tables 4.2.6.8 and 6.1.1.4'
O O 0.0492 0.0322 'International Tables Vol C Tables 4.2.6.8 and 6.1.1.4'
Tm Tm -8.0393 4.1821 'International Tables Vol C Tables 4.2.6.8 and 6.1.1.4'

loop_
_exptl_crystal_face_index_h
_exptl_crystal_face_index_k
_exptl_crystal_face_index_l
_exptl_crystal_face_perp_dist
_exptl_oxdiff_crystal_face_indexfrac_h
_exptl_oxdiff_crystal_face_indexfrac_k
_exptl_oxdiff_crystal_face_indexfrac_l
_exptl_oxdiff_crystal_face_x
_exptl_oxdiff_crystal_face_y
_exptl_oxdiff_crystal_face_z
5 5 -11 0.0515 4.5023 4.9990 -10.9974 -0.0336 0.6055 0.7901
0 -15 -1 0.0632 -0.4968 -14.9953 -0.9981 -0.0366 0.6170 -0.7703
-2 11 8 0.0481 -2.0045 10.9963 7.9968 0.0909 -0.9754 0.2228
3 14 -4 0.0697 2.9986 13.9961 -4.0000 0.0687 -0.2272 0.9509
-13 1 2 0.0133 -12.5029 0.9950 1.9921 -0.9829 -0.0991 -0.0374
13 -1 -2 0.0133 12.5029 -0.9950 -1.9921 0.9829 0.0991 0.0374
-5 -6 11 0.0400 -4.5021 -5.9987 10.9976 0.0364 -0.5696 -0.8446

loop_
_geom_angle_atom_site_label_1
_geom_angle_atom_site_label_2
_geom_angle_atom_site_label_3
_geom_angle
Ni2 Tm Ni1 176.61(2)
O101 Tm Ni1 45.02(8)
O101 Tm Ni2 133.93(8)
O101 Tm O105 74.60(12)
O101 Tm O201 163.39(12)
O101 Tm O203 95.29(11)
O101 Tm O205 115.38(12)
O103 Tm Ni1 44.48(8)
O103 Tm Ni2 133.15(8)
O103 Tm O101 75.36(12)
O103 Tm O105 73.65(12)
O103 Tm O201 118.53(12)
O103 Tm O203 159.51(12)
O103 Tm O205 93.73(11)
O105 Tm Ni1 43.59(8)
O105 Tm Ni2 139.69(8)
O105 Tm O201 99.66(11)
O105 Tm O205 161.92(12)
O201 Tm Ni1 138.22(8)
O201 Tm Ni2 44.03(8)
O203 Tm Ni1 136.62(8)
O203 Tm Ni2 44.27(8)
O203 Tm O105 122.06(11)
O203 Tm O201 74.30(11)
O203 Tm O205 73.56(11)
O205 Tm Ni1 132.57(8)
O205 Tm Ni2 44.10(8)
O205 Tm O201 74.66(11)
O101 Ni1 Tm 48.65(9)
O103 Ni1 Tm 48.39(9)
O103 Ni1 O101 81.15(13)
O105 Ni1 Tm 48.88(9)
O105 Ni1 O101 81.45(12)
O105 Ni1 O103 80.65(13)
O105 Ni1 N101 100.47(14)
O105 Ni1 N102 172.31(15)
O105 Ni1 N103 93.61(14)
N101 Ni1 Tm 126.82(11)
N101 Ni1 O101 91.00(14)
N101 Ni1 O103 171.85(15)
N101 Ni1 N103 85.42(15)
N102 Ni1 Tm 126.96(12)
N102 Ni1 O101 99.92(15)
N102 Ni1 O103 92.06(15)
N102 Ni1 N101 87.09(16)
N102 Ni1 N103 85.58(16)
N103 Ni1 Tm 130.30(11)
N103 Ni1 O101 173.29(15)
N103 Ni1 O103 102.61(15)
O201 Ni2 Tm 49.42(9)
O201 Ni2 O203 82.00(12)
O201 Ni2 O205 82.67(13)
O201 Ni2 N201 92.77(14)
O201 Ni2 N202 175.07(14)
O201 Ni2 N203 98.18(14)
O203 Ni2 Tm 48.92(8)
O203 Ni2 N203 172.77(14)
O205 Ni2 Tm 49.07(9)
O205 Ni2 O203 80.82(12)
O205 Ni2 N201 175.13(15)
O205 Ni2 N202 98.38(14)
O205 Ni2 N203 92.02(14)
N201 Ni2 Tm 128.46(11)
N201 Ni2 O203 100.28(14)
N201 Ni2 N203 86.94(15)
N202 Ni2 Tm 128.13(10)
N202 Ni2 O203 93.39(13)
N202 Ni2 N201 86.31(15)
N202 Ni2 N203 86.61(15)
N203 Ni2 Tm 126.26(11)
Ni1 O101 Tm 86.33(12)
C109 O101 Tm 141.1(3)
C109 O101 Ni1 125.1(3)
C110 O102 C115 117.5(4)
Ni1 O103 Tm 87.13(12)
C118 O103 Tm 146.7(3)
C118 O103 Ni1 122.9(3)
C119 O104 C124 116.9(4)
Ni1 O105 Tm 87.53(12)
C127 O105 Tm 142.9(3)
C127 O105 Ni1 124.5(3)
C128 O106 C133 117.2(4)
Ni2 O201 Tm 86.55(12)
C209 O201 Tm 137.5(3)
C209 O201 Ni2 125.9(3)
C210 O202 C215 117.4(4)
Ni2 O203 Tm 86.81(11)
C218 O203 Tm 144.0(3)
C218 O203 Ni2 122.9(3)
C219 O204 C224 117.3(4)
Ni2 O205 Tm 86.83(11)
C227 O205 Tm 137.4(3)
C227 O205 Ni2 125.7(3)
C228 O206 C233 116.8(5)
C101 N101 Ni1 107.6(3)
C106 N101 Ni1 104.1(3)
C106 N101 C101 112.2(4)
C106 N101 C107 108.3(4)
C107 N101 Ni1 111.1(3)
C107 N101 C101 113.2(4)
C102 N102 Ni1 101.9(3)
C103 N102 Ni1 109.5(3)
C103 N102 C102 111.9(4)
C116 N102 Ni1 110.2(3)
C116 N102 C102 110.1(4)
C116 N102 C103 112.8(4)
C104 N103 Ni1 104.1(3)
C104 N103 C105 111.6(4)
C104 N103 C125 110.0(4)
C105 N103 Ni1 109.2(3)
C125 N103 Ni1 110.1(3)
C125 N103 C105 111.5(4)
C201 N201 Ni2 103.7(3)
C206 N201 Ni2 108.0(3)
C206 N201 C201 111.9(4)
C206 N201 C207 113.2(4)
C207 N201 Ni2 110.2(3)
C207 N201 C201 109.4(4)
C202 N202 Ni2 108.7(3)
C202 N202 C216 112.7(3)
C203 N202 Ni2 102.9(3)
C203 N202 C202 111.9(3)
C203 N202 C216 110.1(3)
C216 N202 Ni2 110.2(3)
C204 N203 Ni2 108.0(3)
C204 N203 C205 112.5(4)
C205 N203 Ni2 102.4(3)
C225 N203 Ni2 110.2(3)
C225 N203 C204 113.7(4)
C225 N203 C205 109.5(4)
N101 C101 H10A 109.4
N101 C101 H10B 109.4
N101 C101 C102 111.0(4)
H10A C101 H10B 108.0
C102 C101 H10A 109.4
C102 C101 H10B 109.4
N102 C102 C101 111.2(4)
N102 C102 H10C 109.4
N102 C102 H10D 109.4
C101 C102 H10C 109.4
C101 C102 H10D 109.4
H10C C102 H10D 108.0
N102 C103 H10E 109.6
N102 C103 H10F 109.6
N102 C103 C104 110.3(4)
H10E C103 H10F 108.1
C104 C103 H10E 109.6
C104 C103 H10F 109.6
N103 C104 C103 110.8(4)
N103 C104 H10G 109.5
N103 C104 H10H 109.5
C103 C104 H10G 109.5
C103 C104 H10H 109.5
H10G C104 H10H 108.1
N103 C105 H10I 109.5
N103 C105 H10J 109.5
N103 C105 C106 110.7(4)
H10I C105 H10J 108.1
C106 C105 H10I 109.5
C106 C105 H10J 109.5
N101 C106 C105 112.0(4)
N101 C106 H10K 109.2
N101 C106 H10L 109.2
C105 C106 H10K 109.2
C105 C106 H10L 109.2
H10K C106 H10L 107.9
N101 C107 H10M 108.8
N101 C107 H10N 108.8
N101 C107 C108 114.0(4)
H10M C107 H10N 107.7
C108 C107 H10M 108.8
C108 C107 H10N 108.8
C109 C108 C107 120.7(4)
C109 C108 C113 119.7(5)
C113 C108 C107 119.5(4)
O101 C109 C108 122.1(4)
O101 C109 C110 119.3(4)
C108 C109 C110 118.6(4)
O102 C110 C109 114.0(4)
O102 C110 C111 125.4(5)
C111 C110 C109 120.7(5)
C110 C111 H111 119.5
C112 C111 C110 121.0(5)
C112 C111 H111 119.5
C111 C112 C114 121.9(5)
C113 C112 C111 118.5(5)
C113 C112 C114 119.6(5)
C108 C113 H113 119.3
C112 C113 C108 121.4(5)
C112 C113 H113 119.3
C112 C114 H11A 109.5
C112 C114 H11B 109.5
C112 C114 H11C 109.5
H11A C114 H11B 109.5
H11A C114 H11C 109.5
H11B C114 H11C 109.5
O102 C115 H11D 109.5
O102 C115 H11E 109.5
O102 C115 H11F 109.5
H11D C115 H11E 109.5
H11D C115 H11F 109.5
H11E C115 H11F 109.5
N102 C116 H11G 109.0
N102 C116 H11H 109.0
N102 C116 C117 113.0(4)
H11G C116 H11H 107.8
C117 C116 H11G 109.0
C117 C116 H11H 109.0
C118 C117 C116 119.0(4)
C122 C117 C116 121.7(5)
C122 C117 C118 119.2(5)
O103 C118 C117 121.0(4)
O103 C118 C119 120.3(4)
C117 C118 C119 118.6(4)
O104 C119 C118 113.5(4)
O104 C119 C120 125.9(5)
C120 C119 C118 120.7(5)
C119 C120 H120 119.5
C119 C120 C121 121.1(5)
C121 C120 H120 119.5
C120 C121 C123 120.2(5)
C122 C121 C120 118.5(5)
C122 C121 C123 121.3(5)
C117 C122 H122 119.0
C121 C122 C117 121.9(5)
C121 C122 H122 119.0
C121 C123 H12A 109.5
C121 C123 H12B 109.5
C121 C123 H12C 109.5
H12A C123 H12B 109.5
H12A C123 H12C 109.5
H12B C123 H12C 109.5
O104 C124 H12D 109.5
O104 C124 H12E 109.5
O104 C124 H12F 109.5
H12D C124 H12E 109.5
H12D C124 H12F 109.5
H12E C124 H12F 109.5
N103 C125 H12G 108.7
N103 C125 H12H 108.7
N103 C125 C126 114.1(4)
H12G C125 H12H 107.6
C126 C125 H12G 108.7
C126 C125 H12H 108.7
C127 C126 C125 121.5(4)
C127 C126 C131 118.5(4)
C131 C126 C125 119.8(4)
O105 C127 C126 121.9(4)
O105 C127 C128 118.7(4)
C126 C127 C128 119.4(4)
O106 C128 C127 113.3(4)
O106 C128 C129 125.8(4)
C129 C128 C127 120.9(4)
C128 C129 H129 119.6
C128 C129 C130 120.8(5)
C130 C129 H129 119.6
C129 C130 C132 120.9(5)
C131 C130 C129 118.3(5)
C131 C130 C132 120.8(5)
C126 C131 H131 118.9
C130 C131 C126 122.1(5)
C130 C131 H131 118.9
C130 C132 H13A 109.5
C130 C132 H13B 109.5
C130 C132 H13C 109.5
H13A C132 H13B 109.5
H13A C132 H13C 109.5
H13B C132 H13C 109.5
O106 C133 H13D 109.5
O106 C133 H13E 109.5
O106 C133 H13F 109.5
H13D C133 H13E 109.5
H13D C133 H13F 109.5
H13E C133 H13F 109.5
N201 C201 H20A 109.5
N201 C201 H20B 109.5
N201 C201 C202 110.7(4)
H20A C201 H20B 108.1
C202 C201 H20A 109.5
C202 C201 H20B 109.5
N202 C202 C201 111.1(3)
N202 C202 H20C 109.4
N202 C202 H20D 109.4
C201 C202 H20C 109.4
C201 C202 H20D 109.4
H20C C202 H20D 108.0
N202 C203 H20E 109.3
N202 C203 H20F 109.3
N202 C203 C204 111.7(4)
H20E C203 H20F 107.9
C204 C203 H20E 109.3
C204 C203 H20F 109.3
N203 C204 C203 111.1(3)
N203 C204 H20G 109.4
N203 C204 H20H 109.4
C203 C204 H20G 109.4
C203 C204 H20H 109.4
H20G C204 H20H 108.0
N203 C205 H20I 109.2
N203 C205 H20J 109.2
N203 C205 C206 112.0(4)
H20I C205 H20J 107.9
C206 C205 H20I 109.2
C206 C205 H20J 109.2
N201 C206 C205 111.8(4)
N201 C206 H20K 109.3
N201 C206 H20L 109.3
C205 C206 H20K 109.3
C205 C206 H20L 109.3
H20K C206 H20L 107.9
N201 C207 H20M 108.3
N201 C207 H20N 108.3
N201 C207 C208 116.0(4)
H20M C207 H20N 107.4
C208 C207 H20M 108.3
C208 C207 H20N 108.3
C209 C208 C207 121.0(4)
C209 C208 C213 119.1(5)
C213 C208 C207 119.5(5)
O201 C209 C208 122.8(4)
O201 C209 C210 118.8(4)
C208 C209 C210 118.4(4)
O202 C210 C209 113.7(4)
O202 C210 C211 125.5(5)
C211 C210 C209 120.8(5)
C210 C211 H211 119.6
C210 C211 C212 120.8(5)
C212 C211 H211 119.6
C211 C212 C214 119.8(5)
C213 C212 C211 118.7(5)
C213 C212 C214 121.4(6)
C208 C213 H213 119.0
C212 C213 C208 122.0(5)
C212 C213 H213 119.0
C212 C214 H21A 109.5
C212 C214 H21B 109.5
C212 C214 H21C 109.5
H21A C214 H21B 109.5
H21A C214 H21C 109.5
H21B C214 H21C 109.5
O202 C215 H21D 109.5
O202 C215 H21E 109.5
O202 C215 H21F 109.5
H21D C215 H21E 109.5
H21D C215 H21F 109.5
H21E C215 H21F 109.5
N202 C216 H21G 108.9
N202 C216 H21H 108.9
N202 C216 C217 113.5(3)
H21G C216 H21H 107.7
C217 C216 H21G 108.9
C217 C216 H21H 108.9
C218 C217 C216 119.9(4)
C218 C217 C222 120.2(4)
C222 C217 C216 119.8(4)
O203 C218 C217 123.3(4)
O203 C218 C219 118.2(4)
C217 C218 C219 118.5(4)
O204 C219 C218 114.4(4)
O204 C219 C220 125.2(4)
C220 C219 C218 120.4(4)
C219 C220 H220 119.5
C219 C220 C221 120.9(4)
C221 C220 H220 119.5
C220 C221 C223 120.1(5)
C222 C221 C220 118.4(5)
C222 C221 C223 121.6(5)
C217 C222 H222 119.2
C221 C222 C217 121.5(5)
C221 C222 H222 119.2
C221 C223 H22A 109.5
C221 C223 H22B 109.5
C221 C223 H22C 109.5
H22A C223 H22B 109.5
H22A C223 H22C 109.5
H22B C223 H22C 109.5
O204 C224 H22D 109.5
O204 C224 H22E 109.5
O204 C224 H22F 109.5
H22D C224 H22E 109.5
H22D C224 H22F 109.5
H22E C224 H22F 109.5
N203 C225 H22G 108.5
N203 C225 H22H 108.5
N203 C225 C226 114.9(4)
H22G C225 H22H 107.5
C226 C225 H22G 108.5
C226 C225 H22H 108.5
C227 C226 C225 121.0(4)
C227 C226 C231 119.3(5)
C231 C226 C225 119.4(5)
O205 C227 C226 122.4(4)
O205 C227 C228 118.1(4)
C226 C227 C228 119.4(4)
O206 C228 C227 114.9(4)
O206 C228 C229 125.2(5)
C229 C228 C227 119.9(5)
C228 C229 H229 119.3
C228 C229 C230 121.4(5)
C230 C229 H229 119.3
C229 C230 C231 118.9(5)
C229 C230 C232 120.8(6)
C231 C230 C232 120.2(7)
C226 C231 H231 119.6
C230 C231 C226 120.8(6)
C230 C231 H231 119.6
C230 C232 H23A 109.5
C230 C232 H23B 109.5
C230 C232 H23C 109.5
H23A C232 H23B 109.5
H23A C232 H23C 109.5
H23B C232 H23C 109.5
O206 C233 H23D 109.5
O206 C233 H23E 109.5
O206 C233 H23F 109.5
H23D C233 H23E 109.5
H23D C233 H23F 109.5
H23E C233 H23F 109.5
O11 Cl1 O13 109.7(3)
O11 Cl1 O14 109.0(4)
O12 Cl1 O11 110.3(3)
O12 Cl1 O13 109.5(3)
O12 Cl1 O14 109.3(3)
O13 Cl1 O14 109.0(3)
Cl11 C81 H81A 109.5
Cl11 C81 H81B 109.5
Cl12 C81 Cl11 110.7(6)
Cl12 C81 H81A 109.5
Cl12 C81 H81B 109.5
H81A C81 H81B 108.1
Cl21 C82 Cl22 101.2(8)
Cl21 C82 H82A 111.5
Cl21 C82 H82B 111.5
Cl22 C82 H82A 111.5
Cl22 C82 H82B 111.5
H82A C82 H82B 109.3

loop_
_geom_bond_atom_site_label_1
_geom_bond_atom_site_label_2
_geom_bond_distance
Tm Ni1 2.9579(7)
Tm Ni2 2.9481(7)
Tm O101 2.225(3)
Tm O103 2.214(3)
Tm O105 2.230(3)
Tm O201 2.243(3)
Tm O203 2.226(3)
Tm O205 2.231(3)
Ni1 O101 2.097(3)
Ni1 O103 2.075(3)
Ni1 O105 2.041(3)
Ni1 N101 2.063(4)
Ni1 N102 2.054(4)
Ni1 N103 2.069(4)
Ni2 O201 2.053(3)
Ni2 O203 2.061(3)
Ni2 O205 2.055(3)
Ni2 N201 2.058(4)
Ni2 N202 2.055(4)
Ni2 N203 2.067(4)
O101 C109 1.342(6)
O102 C110 1.376(6)
O102 C115 1.419(6)
O103 C118 1.330(5)
O104 C119 1.368(6)
O104 C124 1.424(6)
O105 C127 1.334(5)
O106 C128 1.367(6)
O106 C133 1.415(6)
O201 C209 1.331(5)
O202 C210 1.370(6)
O202 C215 1.422(6)
O203 C218 1.332(5)
O204 C219 1.366(6)
O204 C224 1.416(6)
O205 C227 1.335(5)
O206 C228 1.358(7)
O206 C233 1.423(6)
N101 C101 1.501(6)
N101 C106 1.478(6)
N101 C107 1.482(6)
N102 C102 1.497(6)
N102 C103 1.497(6)
N102 C116 1.487(7)
N103 C104 1.485(6)
N103 C105 1.493(6)
N103 C125 1.493(6)
N201 C201 1.498(6)
N201 C206 1.486(6)
N201 C207 1.491(6)
N202 C202 1.495(5)
N202 C203 1.483(5)
N202 C216 1.499(6)
N203 C204 1.490(6)
N203 C205 1.491(6)
N203 C225 1.483(6)
C101 H10A 0.9900
C101 H10B 0.9900
C101 C102 1.530(7)
C102 H10C 0.9900
C102 H10D 0.9900
C103 H10E 0.9900
C103 H10F 0.9900
C103 C104 1.533(7)
C104 H10G 0.9900
C104 H10H 0.9900
C105 H10I 0.9900
C105 H10J 0.9900
C105 C106 1.521(7)
C106 H10K 0.9900
C106 H10L 0.9900
C107 H10M 0.9900
C107 H10N 0.9900
C107 C108 1.506(7)
C108 C109 1.389(7)
C108 C113 1.411(7)
C109 C110 1.403(7)
C110 C111 1.391(7)
C111 H111 0.9500
C111 C112 1.383(8)
C112 C113 1.382(8)
C112 C114 1.501(8)
C113 H113 0.9500
C114 H11A 0.9800
C114 H11B 0.9800
C114 H11C 0.9800
C115 H11D 0.9800
C115 H11E 0.9800
C115 H11F 0.9800
C116 H11G 0.9900
C116 H11H 0.9900
C116 C117 1.507(7)
C117 C118 1.406(7)
C117 C122 1.397(7)
C118 C119 1.413(7)
C119 C120 1.376(7)
C120 H120 0.9500
C120 C121 1.396(8)
C121 C122 1.385(8)
C121 C123 1.517(7)
C122 H122 0.9500
C123 H12A 0.9800
C123 H12B 0.9800
C123 H12C 0.9800
C124 H12D 0.9800
C124 H12E 0.9800
C124 H12F 0.9800
C125 H12G 0.9900
C125 H12H 0.9900
C125 C126 1.501(7)
C126 C127 1.401(6)
C126 C131 1.408(7)
C127 C128 1.404(6)
C128 C129 1.376(7)
C129 H129 0.9500
C129 C130 1.402(7)
C130 C131 1.385(8)
C130 C132 1.514(7)
C131 H131 0.9500
C132 H13A 0.9800
C132 H13B 0.9800
C132 H13C 0.9800
C133 H13D 0.9800
C133 H13E 0.9800
C133 H13F 0.9800
C201 H20A 0.9900
C201 H20B 0.9900
C201 C202 1.526(6)
C202 H20C 0.9900
C202 H20D 0.9900
C203 H20E 0.9900
C203 H20F 0.9900
C203 C204 1.530(6)
C204 H20G 0.9900
C204 H20H 0.9900
C205 H20I 0.9900
C205 H20J 0.9900
C205 C206 1.524(7)
C206 H20K 0.9900
C206 H20L 0.9900
C207 H20M 0.9900
C207 H20N 0.9900
C207 C208 1.492(7)
C208 C209 1.402(7)
C208 C213 1.407(7)
C209 C210 1.419(7)
C210 C211 1.381(7)
C211 H211 0.9500
C211 C212 1.393(8)
C212 C213 1.379(8)
C212 C214 1.506(7)
C213 H213 0.9500
C214 H21A 0.9800
C214 H21B 0.9800
C214 H21C 0.9800
C215 H21D 0.9800
C215 H21E 0.9800
C215 H21F 0.9800
C216 H21G 0.9900
C216 H21H 0.9900
C216 C217 1.514(6)
C217 C218 1.393(6)
C217 C222 1.400(7)
C218 C219 1.416(6)
C219 C220 1.391(7)
C220 H220 0.9500
C220 C221 1.398(7)
C221 C222 1.390(7)
C221 C223 1.505(7)
C222 H222 0.9500
C223 H22A 0.9800
C223 H22B 0.9800
C223 H22C 0.9800
C224 H22D 0.9800
C224 H22E 0.9800
C224 H22F 0.9800
C225 H22G 0.9900
C225 H22H 0.9900
C225 C226 1.502(7)
C226 C227 1.388(7)
C226 C231 1.413(7)
C227 C228 1.419(7)
C228 C229 1.382(7)
C229 H229 0.9500
C229 C230 1.382(10)
C230 C231 1.398(9)
C230 C232 1.508(8)
C231 H231 0.9500
C232 H23A 0.9800
C232 H23B 0.9800
C232 H23C 0.9800
C233 H23D 0.9800
C233 H23E 0.9800
C233 H23F 0.9800
Cl1 O11 1.429(4)
Cl1 O12 1.427(4)
Cl1 O13 1.436(4)
Cl1 O14 1.437(4)
Cl11 C81 1.786(8)
Cl12 C81 1.760(8)
C81 H81A 0.9900
C81 H81B 0.9900
Cl21 C82 1.767(9)
Cl22 C82 1.784(10)
C82 H82A 0.9900
C82 H82B 0.9900

loop_
_geom_torsion_atom_site_label_1
_geom_torsion_atom_site_label_2
_geom_torsion_atom_site_label_3
_geom_torsion_atom_site_label_4
_geom_torsion
Tm O101 C109 C108 109.3(5)
Tm O101 C109 C110 -73.0(6)
Tm O103 C118 C117 113.0(6)
Tm O103 C118 C119 -68.9(7)
Tm O105 C127 C126 115.9(5)
Tm O105 C127 C128 -64.8(6)
Tm O201 C209 C208 108.4(5)
Tm O201 C209 C210 -70.8(6)
Tm O203 C218 C217 108.5(5)
Tm O203 C218 C219 -73.3(6)
Tm O205 C227 C226 105.2(5)
Tm O205 C227 C228 -74.9(6)
Ni1 O101 C109 C108 -29.0(6)
Ni1 O101 C109 C110 148.7(3)
Ni1 O103 C118 C117 -38.1(6)
Ni1 O103 C118 C119 140.1(4)
Ni1 O105 C127 C126 -29.5(6)
Ni1 O105 C127 C128 149.8(3)
Ni1 N101 C101 C102 18.9(5)
Ni1 N101 C106 C105 45.5(4)
Ni1 N101 C107 C108 -67.1(4)
Ni1 N102 C102 C101 48.2(4)
Ni1 N102 C103 C104 20.8(5)
Ni1 N102 C116 C117 -67.1(4)
Ni1 N103 C104 C103 46.2(4)
Ni1 N103 C105 C106 18.8(5)
Ni1 N103 C125 C126 -63.3(5)
Ni2 O201 C209 C208 -24.4(6)
Ni2 O201 C209 C210 156.4(3)
Ni2 O203 C218 C217 -32.5(6)
Ni2 O203 C218 C219 145.7(3)
Ni2 O205 C227 C226 -27.7(6)
Ni2 O205 C227 C228 152.3(3)
Ni2 N201 C201 C202 45.8(4)
Ni2 N201 C206 C205 18.9(5)
Ni2 N201 C207 C208 -64.3(4)
Ni2 N202 C202 C201 20.9(4)
Ni2 N202 C203 C204 46.5(4)
Ni2 N202 C216 C217 -65.0(4)
Ni2 N203 C204 C203 19.1(4)
Ni2 N203 C205 C206 45.4(4)
Ni2 N203 C225 C226 -65.7(4)
O101 C109 C110 O102 -1.6(6)
O101 C109 C110 C111 178.2(4)
O102 C110 C111 C112 -176.8(5)
O103 C118 C119 O104 1.7(7)
O103 C118 C119 C120 -178.8(5)
O104 C119 C120 C121 -179.8(5)
O105 C127 C128 O106 0.0(6)
O105 C127 C128 C129 179.9(4)
O106 C128 C129 C130 -179.5(4)
O201 C209 C210 O202 -2.9(6)
O201 C209 C210 C211 174.7(4)
O202 C210 C211 C212 -179.5(4)
O203 C218 C219 O204 -0.3(6)
O203 C218 C219 C220 -179.8(4)
O204 C219 C220 C221 -179.2(5)
O205 C227 C228 O206 -4.4(6)
O205 C227 C228 C229 175.7(5)
O206 C228 C229 C230 -178.6(5)
N101 C101 C102 N102 -46.9(5)
N101 C107 C108 C109 58.4(6)
N101 C107 C108 C113 -125.6(5)
N102 C103 C104 N103 -46.1(6)
N102 C116 C117 C118 62.7(6)
N102 C116 C117 C122 -119.1(5)
N103 C105 C106 N101 -44.3(6)
N103 C125 C126 C127 59.0(6)
N103 C125 C126 C131 -126.7(5)
N201 C201 C202 N202 -46.0(5)
N201 C207 C208 C209 54.9(6)
N201 C207 C208 C213 -132.7(4)
N202 C203 C204 N203 -45.7(5)
N202 C216 C217 C218 59.6(6)
N202 C216 C217 C222 -124.4(5)
N203 C205 C206 N201 -45.1(5)
N203 C225 C226 C227 55.8(6)
N203 C225 C226 C231 -130.7(5)
C101 N101 C106 C105 -70.5(5)
C101 N101 C107 C108 54.0(5)
C102 N102 C103 C104 133.1(4)
C102 N102 C116 C117 -178.7(4)
C103 N102 C102 C101 -68.7(5)
C103 N102 C116 C117 55.6(5)
C104 N103 C105 C106 133.3(4)
C104 N103 C125 C126 -177.5(4)
C105 N103 C104 C103 -71.5(5)
C105 N103 C125 C126 58.1(5)
C106 N101 C101 C102 132.8(4)
C106 N101 C107 C108 179.1(4)
C107 N101 C101 C102 -104.3(5)
C107 N101 C106 C105 163.9(4)
C107 C108 C109 O101 -4.5(7)
C107 C108 C109 C110 177.8(4)
C107 C108 C113 C112 -175.0(5)
C108 C109 C110 O102 176.2(4)
C108 C109 C110 C111 -4.0(7)
C109 C108 C113 C112 1.0(8)
C109 C110 C111 C112 3.4(8)
C110 C111 C112 C113 -0.5(8)
C110 C111 C112 C114 178.7(5)
C111 C112 C113 C108 -1.7(8)
C113 C108 C109 O101 179.5(4)
C113 C108 C109 C110 1.8(7)
C114 C112 C113 C108 179.2(5)
C115 O102 C110 C109 -178.1(4)
C115 O102 C110 C111 2.0(7)
C116 N102 C102 C101 165.1(4)
C116 N102 C103 C104 -102.2(5)
C116 C117 C118 O103 -3.5(7)
C116 C117 C118 C119 178.3(5)
C116 C117 C122 C121 -177.9(5)
C117 C118 C119 O104 179.9(4)
C117 C118 C119 C120 -0.6(7)
C118 C117 C122 C121 0.3(8)
C118 C119 C120 C121 0.8(8)
C119 C120 C121 C122 -0.4(8)
C119 C120 C121 C123 -179.6(5)
C120 C121 C122 C117 -0.2(8)
C122 C117 C118 O103 178.3(5)
C122 C117 C118 C119 0.1(7)
C123 C121 C122 C117 179.0(5)
C124 O104 C119 C118 176.7(4)
C124 O104 C119 C120 -2.8(8)
C125 N103 C104 C103 164.1(4)
C125 N103 C105 C106 -103.2(5)
C125 C126 C127 O105 -6.2(7)
C125 C126 C127 C128 174.5(4)
C125 C126 C131 C130 -173.8(5)
C126 C127 C128 O106 179.3(4)
C126 C127 C128 C129 -0.8(7)
C127 C126 C131 C130 0.7(7)
C127 C128 C129 C130 0.5(7)
C128 C129 C130 C131 0.3(7)
C128 C129 C130 C132 -178.6(5)
C129 C130 C131 C126 -0.9(8)
C131 C126 C127 O105 179.5(4)
C131 C126 C127 C128 0.2(7)
C132 C130 C131 C126 178.0(5)
C133 O106 C128 C127 177.7(4)
C133 O106 C128 C129 -2.3(6)
C201 N201 C206 C205 132.4(4)
C201 N201 C207 C208 -177.7(4)
C202 N202 C203 C204 -70.0(5)
C202 N202 C216 C217 56.5(5)
C203 N202 C202 C201 133.8(4)
C203 N202 C216 C217 -177.8(4)
C204 N203 C205 C206 -70.4(5)
C204 N203 C225 C226 55.7(5)
C205 N203 C204 C203 131.4(4)
C205 N203 C225 C226 -177.6(4)
C206 N201 C201 C202 -70.4(5)
C206 N201 C207 C208 56.8(5)
C207 N201 C201 C202 163.3(4)
C207 N201 C206 C205 -103.4(4)
C207 C208 C209 O201 -4.5(7)
C207 C208 C209 C210 174.7(4)
C207 C208 C213 C212 -171.3(4)
C208 C209 C210 O202 177.9(4)
C208 C209 C210 C211 -4.5(6)
C209 C208 C213 C212 1.3(7)
C209 C210 C211 C212 3.2(7)
C210 C211 C212 C213 0.3(7)
C210 C211 C212 C214 -177.3(5)
C211 C212 C213 C208 -2.6(7)
C213 C208 C209 O201 -176.9(4)
C213 C208 C209 C210 2.2(6)
C214 C212 C213 C208 175.0(5)
C215 O202 C210 C209 179.2(4)
C215 O202 C210 C211 1.7(7)
C216 N202 C202 C201 -101.5(4)
C216 N202 C203 C204 163.9(4)
C216 C217 C218 O203 -4.3(7)
C216 C217 C218 C219 177.5(4)
C216 C217 C222 C221 -176.2(4)
C217 C218 C219 O204 178.0(4)
C217 C218 C219 C220 -1.4(7)
C218 C217 C222 C221 -0.2(7)
C218 C219 C220 C221 0.1(7)
C219 C220 C221 C222 1.2(7)
C219 C220 C221 C223 -179.2(5)
C220 C221 C222 C217 -1.2(7)
C222 C217 C218 O203 179.7(4)
C222 C217 C218 C219 1.4(7)
C223 C221 C222 C217 179.2(5)
C224 O204 C219 C218 173.9(4)
C224 O204 C219 C220 -6.7(7)
C225 N203 C204 C203 -103.5(4)
C225 N203 C205 C206 162.3(4)
C225 C226 C227 O205 -3.1(7)
C225 C226 C227 C228 176.9(4)
C225 C226 C231 C230 -173.1(5)
C226 C227 C228 O206 175.5(4)
C226 C227 C228 C229 -4.4(7)
C227 C226 C231 C230 0.5(8)
C227 C228 C229 C230 1.3(8)
C228 C229 C230 C231 2.6(9)
C228 C229 C230 C232 -174.5(6)
C229 C230 C231 C226 -3.5(9)
C231 C226 C227 O205 -176.6(5)
C231 C226 C227 C228 3.5(7)
C232 C230 C231 C226 173.6(6)
C233 O206 C228 C227 -179.6(4)
C233 O206 C228 C229 0.3(8)
